data_1565119
loop_
_publ_author_name
'Hu, Chen'
'Wang, Meiyi'
'Han, Xiao'
'Fan, Jingyi'
'Wei, Donghui'
'Ding, Jie'
'Ma, Zhiwei'
'Xiao, Guanjun'
'Zou, Bo'
'Hou, Hongwei'

_publ_section_title
;
 Fascinating Supramolecular Assembly through Noncovalent Interactions
 Involving Anions in Organic Ionic Crystals
;
_journal_issue 40
_journal_name_full 'The Journal of Physical Chemistry C'
_journal_page_first 22346
_journal_page_last 22353
_journal_paper_doi 10.1021/acs.jpcc.1c07151
_journal_volume 125
_journal_year 2021
_chemical_formula_moiety 'C16 H14 N6 S, 2(Cl)'
_chemical_formula_sum 'C16 H14 Cl2 N6 S'
_chemical_formula_weight 393.29
_space_group_crystal_system monoclinic
_space_group_IT_number 14
_space_group_name_Hall '-P 2ybc'
_space_group_name_H-M_alt 'P 1 21/c 1'
_atom_sites_solution_hydrogens geom
_atom_sites_solution_primary dual
_audit_creation_date 2021-08-01
_audit_creation_method
;
Olex2 1.2-beta
(compiled 2018.05.29 svn.r3508 for OlexSys, GUI svn.r5506)
;
_cell_angle_alpha 90
_cell_angle_beta 107.1870(10)
_cell_angle_gamma 90
_cell_formula_units_Z 4
_cell_length_a 10.5351(3)
_cell_length_b 14.6310(4)
_cell_length_c 11.9513(3)
_cell_measurement_reflns_used 9871
_cell_measurement_temperature 273(2)
_cell_measurement_theta_max 27.43
_cell_measurement_theta_min 2.26
_cell_volume 1759.90(8)
_computing_cell_refinement 'SAINT v8.37A (Bruker, 2015)'
_computing_data_reduction 'SAINT v8.37A (Bruker, 2015)'
_computing_molecular_graphics 'Olex2 (Dolomanov et al., 2009)'
_computing_publication_material 'Olex2 (Dolomanov et al., 2009)'
_computing_structure_refinement 'ShelXL (Sheldrick, 2015)'
_computing_structure_solution 'ShelXT (Sheldrick, 2015)'
_diffrn_ambient_temperature 273.15
_diffrn_measured_fraction_theta_full 0.997
_diffrn_measured_fraction_theta_max 0.997
_diffrn_measurement_device_type 'Bruker APEX-II CCD'
_diffrn_measurement_method '\f and \w scans'
_diffrn_radiation_type MoK\a
_diffrn_radiation_wavelength 0.71073
_diffrn_reflns_av_R_equivalents 0.0373
_diffrn_reflns_av_unetI/netI 0.0163
_diffrn_reflns_Laue_measured_fraction_full 0.997
_diffrn_reflns_Laue_measured_fraction_max 0.997
_diffrn_reflns_limit_h_max 13
_diffrn_reflns_limit_h_min -13
_diffrn_reflns_limit_k_max 19
_diffrn_reflns_limit_k_min -19
_diffrn_reflns_limit_l_max 15
_diffrn_reflns_limit_l_min -13
_diffrn_reflns_number 44279
_diffrn_reflns_point_group_measured_fraction_full 0.997
_diffrn_reflns_point_group_measured_fraction_max 0.997
_diffrn_reflns_theta_full 25.242
_diffrn_reflns_theta_max 27.500
_diffrn_reflns_theta_min 3.307
_diffrn_standards_number 0
_exptl_absorpt_coefficient_mu 0.500
_exptl_absorpt_correction_T_max 0.7456
_exptl_absorpt_correction_T_min 0.7226
_exptl_absorpt_correction_type multi-scan
_exptl_absorpt_process_details
;
SADABS-2016/2 (Bruker,2016/2) was used for absorption correction.
wR2(int) was 0.0621 before and 0.0513 after correction.
The Ratio of minimum to maximum transmission is 0.9692.
The \l/2 correction factor is Not present.
;
_exptl_crystal_colour brown
_exptl_crystal_colour_primary brown
_exptl_crystal_density_diffrn 1.484
_exptl_crystal_description block
_exptl_crystal_F_000 808
_exptl_crystal_size_max 0.2
_exptl_crystal_size_mid 0.19
_exptl_crystal_size_min 0.18
_refine_diff_density_max 0.725
_refine_diff_density_min -0.528
_refine_diff_density_rms 0.049
_refine_ls_extinction_method none
_refine_ls_goodness_of_fit_ref 1.050
_refine_ls_hydrogen_treatment constr
_refine_ls_matrix_type full
_refine_ls_number_parameters 226
_refine_ls_number_reflns 4039
_refine_ls_number_restraints 0
_refine_ls_restrained_S_all 1.050
_refine_ls_R_factor_all 0.0537
_refine_ls_R_factor_gt 0.0439
_refine_ls_shift/su_max 0.000
_refine_ls_shift/su_mean 0.000
_refine_ls_structure_factor_coef Fsqd
_refine_ls_weighting_details 'w=1/[\s^2^(Fo^2^)+(0.0462P)^2^+1.1074P] where P=(Fo^2^+2Fc^2^)/3'
_refine_ls_weighting_scheme calc
_refine_ls_wR_factor_gt 0.1094
_refine_ls_wR_factor_ref 0.1155
_reflns_Friedel_coverage 0.000
_reflns_number_gt 3400
_reflns_number_total 4039
_reflns_threshold_expression 'I > 2\s(I)'
_cod_data_source_file jp1c07151_si_003.cif
_cod_data_source_block mo_200824e_0m
_cod_database_code 1565119
_shelx_shelxl_version_number 2016/6
_shelx_space_group_comment
;
The symmetry employed for this shelxl refinement is uniquely defined
by the following loop, which should always be used as a source of
symmetry information in preference to the above space-group names.
They are only intended as comments.
;
_olex2_refinement_description
;
1. Fixed Uiso
 At 1.2 times of:
  All C(H) groups, All N(H) groups
2.a Aromatic/amide H refined with riding coordinates:
 C1(H1), C2(H2), N3(H3), C3(H3A), C4(H4), N4(H4A), N5(H5), N6(H6), C8(H8),
 C9(H9), C13(H13), C14(H14), C15(H15), C16(H16)
;
_olex2_submission_special_instructions 'No special instructions were received'

loop_
_space_group_symop_operation_xyz
'x, y, z'
'-x, y+1/2, -z+1/2'
'-x, -y, -z'
'x, -y-1/2, z-1/2'

loop_
_atom_site_label
_atom_site_type_symbol
_atom_site_fract_x
_atom_site_fract_y
_atom_site_fract_z
_atom_site_U_iso_or_equiv
_atom_site_adp_type
_atom_site_occupancy
_atom_site_site_symmetry_order
_atom_site_calc_flag
_atom_site_refinement_flags_posn
_atom_site_refinement_flags_adp
_atom_site_refinement_flags_occupancy
_atom_site_disorder_assembly
_atom_site_disorder_group
C1 C 0.8717(2) 0.42030(16) 0.67809(19) 0.0479(5) Uani 1 1 d . . . . .
H1 H 0.882697 0.458251 0.742695 0.058 Uiso 1 1 calc R . . . .
S1 S 0.34223(7) 0.45262(5) 0.53423(7) 0.0709(2) Uani 1 1 d . . . . .
N1 N 0.46368(18) 0.39112(14) 0.52081(17) 0.0536(5) Uani 1 1 d . . . . .
C2 C 0.9567(2) 0.42615(17) 0.6133(2) 0.0576(6) Uani 1 1 d . . . . .
H2 H 1.029020 0.465708 0.634515 0.069 Uiso 1 1 calc R . . . .
N2 N 0.27895(18) 0.38639(14) 0.61147(18) 0.0551(5) Uani 1 1 d . . . . .
N3 N 0.64924(18) 0.24158(13) 0.53559(17) 0.0499(4) Uani 1 1 d . . . . .
H3 H 0.646310 0.200565 0.483344 0.060 Uiso 1 1 calc R . . . .
C3 C 0.9335(2) 0.37113(17) 0.5133(2) 0.0589(6) Uani 1 1 d . . . . .
H3A H 0.989863 0.375327 0.466528 0.071 Uiso 1 1 calc R . . . .
C4 C 0.8298(2) 0.31177(17) 0.4838(2) 0.0531(5) Uani 1 1 d . . . . .
H4 H 0.813593 0.277030 0.415854 0.064 Uiso 1 1 calc R . . . .
N4 N 0.23816(19) 0.23274(13) 0.75552(17) 0.0519(5) Uani 1 1 d . . . . .
H4A H 0.185059 0.186701 0.740308 0.062 Uiso 1 1 calc R . . . .
C5 C 0.7469(2) 0.30310(14) 0.55673(18) 0.0433(4) Uani 1 1 d . . . . .
N5 N 0.76972(16) 0.35916(12) 0.64942(14) 0.0418(4) Uani 1 1 d . . . . .
H5 H 0.717537 0.356343 0.692706 0.050 Uiso 1 1 calc R . . . .
C6 C 0.46086(19) 0.31398(14) 0.58044(17) 0.0405(4) Uani 1 1 d . . . . .
N6 N 0.10662(18) 0.28998(13) 0.86171(16) 0.0493(4) Uani 1 1 d . . . . .
H6 H 0.052917 0.245493 0.834795 0.059 Uiso 1 1 calc R . . . .
C7 C 0.5498(2) 0.23957(14) 0.59390(18) 0.0435(4) Uani 1 1 d . . . . .
C8 C 0.5327(2) 0.16696(15) 0.6591(2) 0.0540(5) Uani 1 1 d . . . . .
H8 H 0.589897 0.117269 0.668450 0.065 Uiso 1 1 calc R . . . .
C9 C 0.4290(3) 0.16526(15) 0.7134(2) 0.0555(6) Uani 1 1 d . . . . .
H9 H 0.420503 0.114386 0.757243 0.067 Uiso 1 1 calc R . . . .
C10 C 0.3425(2) 0.23557(14) 0.70296(18) 0.0444(5) Uani 1 1 d . . . . .
C11 C 0.35563(19) 0.31156(14) 0.63365(17) 0.0413(4) Uani 1 1 d . . . . .
C12 C 0.2173(2) 0.29776(14) 0.82774(17) 0.0413(4) Uani 1 1 d . . . . .
C13 C 0.3032(2) 0.36983(15) 0.87146(18) 0.0469(5) Uani 1 1 d . . . . .
H13 H 0.381170 0.376118 0.850664 0.056 Uiso 1 1 calc R . . . .
C14 C 0.2725(3) 0.43135(17) 0.9452(2) 0.0584(6) Uani 1 1 d . . . . .
H14 H 0.328919 0.480532 0.973115 0.070 Uiso 1 1 calc R . . . .
C15 C 0.1573(3) 0.42134(19) 0.9792(2) 0.0626(6) Uani 1 1 d . . . . .
H15 H 0.136669 0.463081 1.029873 0.075 Uiso 1 1 calc R . . . .
C16 C 0.0770(2) 0.35011(18) 0.9371(2) 0.0561(6) Uani 1 1 d . . . . .
H16 H 0.000573 0.341830 0.959719 0.067 Uiso 1 1 calc R . . . .
Cl2 Cl -0.03558(7) 0.12936(4) 0.71041(6) 0.06441(19) Uani 1 1 d . . . . .
Cl1 Cl 0.63377(7) 0.40279(4) 0.83612(5) 0.05859(18) Uani 1 1 d . . . . .

loop_
_atom_site_aniso_label
_atom_site_aniso_U_11
_atom_site_aniso_U_22
_atom_site_aniso_U_33
_atom_site_aniso_U_23
_atom_site_aniso_U_13
_atom_site_aniso_U_12
C1 0.0423(11) 0.0487(12) 0.0489(12) 0.0023(9) 0.0074(9) 0.0025(9)
S1 0.0560(4) 0.0784(5) 0.0896(5) 0.0443(4) 0.0389(3) 0.0276(3)
N1 0.0450(10) 0.0661(12) 0.0545(11) 0.0194(9) 0.0223(8) 0.0108(9)
C2 0.0433(12) 0.0565(13) 0.0753(16) 0.0028(12) 0.0213(11) 0.0005(10)
N2 0.0416(10) 0.0655(12) 0.0635(12) 0.0172(10) 0.0240(9) 0.0102(9)
N3 0.0477(10) 0.0531(11) 0.0553(11) -0.0154(8) 0.0251(8) -0.0018(8)
C3 0.0539(13) 0.0583(14) 0.0758(16) 0.0031(12) 0.0364(12) 0.0066(11)
C4 0.0520(12) 0.0565(13) 0.0596(13) -0.0047(11) 0.0300(11) 0.0072(10)
N4 0.0575(11) 0.0477(10) 0.0596(11) -0.0091(8) 0.0313(9) -0.0171(8)
C5 0.0399(10) 0.0438(11) 0.0475(11) 0.0012(9) 0.0149(9) 0.0080(8)
N5 0.0391(9) 0.0468(9) 0.0407(9) 0.0016(7) 0.0139(7) 0.0044(7)
C6 0.0364(9) 0.0491(11) 0.0362(9) 0.0009(8) 0.0114(8) -0.0004(8)
N6 0.0492(10) 0.0514(10) 0.0507(10) 0.0043(8) 0.0199(8) -0.0085(8)
C7 0.0428(10) 0.0460(11) 0.0441(11) -0.0099(9) 0.0166(8) -0.0027(9)
C8 0.0625(14) 0.0402(11) 0.0647(14) -0.0059(10) 0.0272(11) 0.0044(10)
C9 0.0739(16) 0.0379(11) 0.0630(14) -0.0015(10) 0.0329(12) -0.0045(10)
C10 0.0480(11) 0.0440(11) 0.0455(11) -0.0074(9) 0.0205(9) -0.0113(9)
C11 0.0364(10) 0.0483(11) 0.0396(10) -0.0016(8) 0.0120(8) -0.0016(8)
C12 0.0463(11) 0.0422(10) 0.0383(10) 0.0044(8) 0.0169(8) -0.0043(8)
C13 0.0471(11) 0.0519(12) 0.0447(11) -0.0036(9) 0.0183(9) -0.0102(9)
C14 0.0687(15) 0.0553(13) 0.0515(13) -0.0092(11) 0.0184(11) -0.0137(12)
C15 0.0776(17) 0.0637(15) 0.0535(13) -0.0039(12) 0.0302(12) 0.0092(13)
C16 0.0555(13) 0.0653(15) 0.0557(13) 0.0059(11) 0.0292(11) 0.0052(11)
Cl2 0.0663(4) 0.0568(4) 0.0695(4) 0.0018(3) 0.0191(3) -0.0177(3)
Cl1 0.0854(4) 0.0520(3) 0.0429(3) -0.0073(2) 0.0260(3) -0.0137(3)

loop_
_atom_type_symbol
_atom_type_description
_atom_type_scat_dispersion_real
_atom_type_scat_dispersion_imag
_atom_type_scat_source
C C 0.0033 0.0016 'International Tables Vol C Tables 4.2.6.8 and 6.1.1.4'
H H 0.0000 0.0000 'International Tables Vol C Tables 4.2.6.8 and 6.1.1.4'
Cl Cl 0.1484 0.1585 'International Tables Vol C Tables 4.2.6.8 and 6.1.1.4'
N N 0.0061 0.0033 'International Tables Vol C Tables 4.2.6.8 and 6.1.1.4'
S S 0.1246 0.1234 'International Tables Vol C Tables 4.2.6.8 and 6.1.1.4'

loop_
_geom_angle_atom_site_label_1
_geom_angle_atom_site_label_2
_geom_angle_atom_site_label_3
_geom_angle
_geom_angle_site_symmetry_1
_geom_angle_site_symmetry_3
_geom_angle_publ_flag
C2 C1 H1 119.8 . . ?
C2 C1 N5 120.4(2) . . ?
N5 C1 H1 119.8 . . ?
N1 S1 N2 101.33(10) . . ?
C6 N1 S1 105.93(14) . . ?
C1 C2 H2 120.8 . . ?
C1 C2 C3 118.3(2) . . ?
C3 C2 H2 120.8 . . ?
C11 N2 S1 106.10(14) . . ?
C5 N3 H3 117.9 . . ?
C5 N3 C7 124.11(17) . . ?
C7 N3 H3 117.9 . . ?
C2 C3 H3A 119.6 . . ?
C4 C3 C2 120.9(2) . . ?
C4 C3 H3A 119.6 . . ?
C3 C4 H4 120.2 . . ?
C3 C4 C5 119.6(2) . . ?
C5 C4 H4 120.2 . . ?
C10 N4 H4A 118.0 . . ?
C12 N4 H4A 118.0 . . ?
C12 N4 C10 123.94(17) . . ?
N3 C5 C4 121.9(2) . . ?
N3 C5 N5 120.59(18) . . ?
N5 C5 C4 117.6(2) . . ?
C1 N5 H5 118.5 . . ?
C5 N5 C1 123.02(18) . . ?
C5 N5 H5 118.5 . . ?
N1 C6 C7 126.21(18) . . ?
N1 C6 C11 113.50(18) . . ?
C7 C6 C11 120.28(19) . . ?
C12 N6 H6 118.9 . . ?
C12 N6 C16 122.2(2) . . ?
C16 N6 H6 118.9 . . ?
C6 C7 N3 119.24(19) . . ?
C8 C7 N3 122.7(2) . . ?
C8 C7 C6 118.05(19) . . ?
C7 C8 H8 119.2 . . ?
C7 C8 C9 121.6(2) . . ?
C9 C8 H8 119.2 . . ?
C8 C9 H9 119.0 . . ?
C10 C9 C8 122.0(2) . . ?
C10 C9 H9 119.0 . . ?
C9 C10 N4 121.7(2) . . ?
C9 C10 C11 118.05(19) . . ?
C11 C10 N4 120.23(19) . . ?
N2 C11 C6 113.11(18) . . ?
N2 C11 C10 126.84(18) . . ?
C10 C11 C6 120.05(19) . . ?
N4 C12 N6 116.97(18) . . ?
N4 C12 C13 124.51(19) . . ?
N6 C12 C13 118.50(19) . . ?
C12 C13 H13 120.3 . . ?
C14 C13 C12 119.5(2) . . ?
C14 C13 H13 120.3 . . ?
C13 C14 H14 119.6 . . ?
C13 C14 C15 120.7(2) . . ?
C15 C14 H14 119.6 . . ?
C14 C15 H15 120.7 . . ?
C16 C15 C14 118.5(2) . . ?
C16 C15 H15 120.7 . . ?
N6 C16 H16 119.7 . . ?
C15 C16 N6 120.5(2) . . ?
C15 C16 H16 119.7 . . ?

loop_
_geom_bond_atom_site_label_1
_geom_bond_atom_site_label_2
_geom_bond_distance
_geom_bond_site_symmetry_2
_geom_bond_publ_flag
C1 H1 0.9300 . ?
C1 C2 1.349(3) . ?
C1 N5 1.361(3) . ?
S1 N1 1.6105(19) . ?
S1 N2 1.6122(19) . ?
N1 C6 1.340(3) . ?
C2 H2 0.9300 . ?
C2 C3 1.401(4) . ?
N2 C11 1.340(3) . ?
N3 H3 0.8600 . ?
N3 C5 1.334(3) . ?
N3 C7 1.419(3) . ?
C3 H3A 0.9300 . ?
C3 C4 1.358(3) . ?
C4 H4 0.9300 . ?
C4 C5 1.410(3) . ?
N4 H4A 0.8600 . ?
N4 C10 1.419(3) . ?
N4 C12 1.346(3) . ?
C5 N5 1.342(3) . ?
N5 H5 0.8600 . ?
C6 C7 1.415(3) . ?
C6 C11 1.432(3) . ?
N6 H6 0.8600 . ?
N6 C12 1.348(3) . ?
N6 C16 1.360(3) . ?
C7 C8 1.361(3) . ?
C8 H8 0.9300 . ?
C8 C9 1.426(3) . ?
C9 H9 0.9300 . ?
C9 C10 1.355(3) . ?
C10 C11 1.417(3) . ?
C12 C13 1.388(3) . ?
C13 H13 0.9300 . ?
C13 C14 1.364(3) . ?
C14 H14 0.9300 . ?
C14 C15 1.397(4) . ?
C15 H15 0.9300 . ?
C15 C16 1.343(4) . ?
C16 H16 0.9300 . ?
